data_2220930
loop_
_publ_author_name
'Fun, Hoong-Kun'
'Kia, Reza'
'Maity, Annada C.'
'Goswami, Shyamaprosad'

_publ_section_title
;
 2-(4-Nitrophenyl)-1,3-dithiane
;
_journal_coeditor_code TK2357
_journal_issue 2
_journal_name_full 'Acta Crystallographica Section E'
_journal_page_first o348
_journal_paper_doi 10.1107/S1600536809001809
_journal_volume 65
_journal_year 2009
_chemical_formula_iupac 'C10 H11 N O2 S2'
_chemical_formula_moiety 'C10 H11 N O2 S2'
_chemical_formula_sum 'C10 H11 N O2 S2'
_chemical_formula_weight 241.32
_chemical_name_systematic
;
2-(4-Nitrophenyl)-1,3-dithiane
;
_space_group_IT_number 19
_symmetry_cell_setting orthorhombic
_symmetry_space_group_name_Hall 'P 2ac 2ab'
_symmetry_space_group_name_H-M 'P 21 21 21'
_atom_sites_solution_hydrogens geom
_atom_sites_solution_primary direct
_atom_sites_solution_secondary difmap
_audit_creation_method SHELXL-97
_cell_angle_alpha 90
_cell_angle_beta 90
_cell_angle_gamma 90
_cell_formula_units_Z 4
_cell_length_a 8.77240(10)
_cell_length_b 10.20790(10)
_cell_length_c 11.99420(10)
_cell_measurement_reflns_used 9979
_cell_measurement_temperature 100(1)
_cell_measurement_theta_max 38.5
_cell_measurement_theta_min 2.6
_cell_volume 1074.054(18)
_computing_cell_refinement 'SAINT (Bruker, 2005)'
_computing_data_collection 'APEX2 (Bruker, 2005)'
_computing_data_reduction 'SAINT (Bruker, 2005)'
_computing_molecular_graphics 'SHELXTL (Sheldrick, 2008)'
_computing_publication_material
;
SHELXTL (Sheldrick, 2008) and PLATON (Spek, 2003)
;
_computing_structure_refinement 'SHELXTL (Sheldrick, 2008)'
_computing_structure_solution 'SHELXTL (Sheldrick, 2008)'
_diffrn_ambient_temperature 100(1)
_diffrn_measured_fraction_theta_full 1.000
_diffrn_measured_fraction_theta_max 1.000
_diffrn_measurement_device_type
;
Bruker SMART APEXII CCD area-detector
;
_diffrn_measurement_method '\f and \w'
_diffrn_radiation_monochromator graphite
_diffrn_radiation_source 'fine-focus sealed tube'
_diffrn_radiation_type MoK\a
_diffrn_radiation_wavelength 0.71073
_diffrn_reflns_av_R_equivalents 0.038
_diffrn_reflns_av_sigmaI/netI 0.024
_diffrn_reflns_limit_h_max 14
_diffrn_reflns_limit_h_min -14
_diffrn_reflns_limit_k_max 16
_diffrn_reflns_limit_k_min -16
_diffrn_reflns_limit_l_max 19
_diffrn_reflns_limit_l_min -18
_diffrn_reflns_number 30643
_diffrn_reflns_theta_full 35.0
_diffrn_reflns_theta_max 35.0
_diffrn_reflns_theta_min 2.6
_diffrn_standards_number 0
_exptl_absorpt_coefficient_mu 0.473
_exptl_absorpt_correction_T_max 0.964
_exptl_absorpt_correction_T_min 0.813
_exptl_absorpt_correction_type multi-scan
_exptl_absorpt_process_details '(<i>SADABS</i>; Bruker, 2005)'
_exptl_crystal_colour colourless
_exptl_crystal_density_diffrn 1.492
_exptl_crystal_density_method 'not measured'
_exptl_crystal_description block
_exptl_crystal_F_000 504
_exptl_crystal_size_max 0.46
_exptl_crystal_size_mid 0.22
_exptl_crystal_size_min 0.08
_refine_diff_density_max 0.33
_refine_diff_density_min -0.25
_refine_ls_abs_structure_details 'Flack (1983), 2050 Friedel pairs'
_refine_ls_abs_structure_Flack 0.01(4)
_refine_ls_extinction_method none
_refine_ls_goodness_of_fit_ref 1.06
_refine_ls_hydrogen_treatment constr
_refine_ls_matrix_type full
_refine_ls_number_parameters 136
_refine_ls_number_reflns 4725
_refine_ls_number_restraints 0
_refine_ls_restrained_S_all 1.06
_refine_ls_R_factor_all 0.026
_refine_ls_R_factor_gt 0.024
_refine_ls_shift/su_max 0.001
_refine_ls_shift/su_mean 0.000
_refine_ls_structure_factor_coef Fsqd
_refine_ls_weighting_details 'calc w=1/[\s^2^(Fo^2^)+(0.0321P)^2^+0.1305P] where P=(Fo^2^+2Fc^2^)/3'
_refine_ls_weighting_scheme calc
_refine_ls_wR_factor_gt 0.060
_refine_ls_wR_factor_ref 0.061
_reflns_number_gt 4511
_reflns_number_total 4725
_reflns_threshold_expression I>2\s(I)
_cod_data_source_file tk2357.cif
_cod_data_source_block I
_cod_depositor_comments
;
The following automatic conversions were performed:
'_symmetry_cell_setting' value 'Orthorhombic' changed to 'orthorhombic'
according to '/home/saulius/struct/CIF-dictionaries/cif_core.dic'
dictionary named 'cif_core.dic' version 2.4.1 from 2010-06-29.

Automatic conversion script
Id: cif_fix_enum 1527 2010-12-29 10:47:43Z saulius 

The following automatic conversions were performed:

'_symmetry_cell_setting' value 'Orthorhombic' changed to
'orthorhombic' according to
/home/saulius/struct/CIF-dictionaries/cif_core.dic dictionary named
'cif_core.dic' version 2.4.1 from 2010-06-29.

Automatic conversion script
Id: cif_fix_values 1715 2011-07-08 13:25:40Z adriana 
;
_cod_database_code 2220930
_cod_database_fobs_code 2220930

loop_
_symmetry_equiv_pos_as_xyz
'x, y, z'
'-x+1/2, -y, z+1/2'
'-x, y+1/2, -z+1/2'
'x+1/2, -y+1/2, -z'

loop_
_atom_site_type_symbol
_atom_site_label
_atom_site_fract_x
_atom_site_fract_y
_atom_site_fract_z
_atom_site_U_iso_or_equiv
_atom_site_adp_type
_atom_site_calc_flag
_atom_site_refinement_flags
_atom_site_occupancy
_atom_site_disorder_assembly
_atom_site_disorder_group
S S1 0.78978(3) 0.06239(2) 0.216265(18) 0.01399(5) Uani d . 1 . .
S S2 1.07695(3) 0.22170(2) 0.261209(18) 0.01492(5) Uani d . 1 . .
O O1 0.99728(9) 0.26901(8) -0.32568(6) 0.01819(14) Uani d . 1 . .
O O2 1.12536(10) 0.08795(8) -0.33808(6) 0.02137(15) Uani d . 1 . .
N N1 1.05536(9) 0.17161(8) -0.28383(7) 0.01391(13) Uani d . 1 . .
C C1 0.80248(11) 0.03483(9) 0.36543(8) 0.01526(16) Uani d . 1 . .
H H1A 0.7009 0.0182 0.3941 0.018 Uiso calc R 1 . .
H H1B 0.8631 -0.0431 0.3785 0.018 Uiso calc R 1 . .
C C2 0.87227(11) 0.14837(10) 0.43022(8) 0.01481(15) Uani d . 1 . .
H H2A 0.8157 0.2276 0.4135 0.018 Uiso calc R 1 . .
H H2B 0.8618 0.1312 0.5094 0.018 Uiso calc R 1 . .
C C3 1.03975(11) 0.17104(11) 0.40367(8) 0.01636(17) Uani d . 1 . .
H H3A 1.0954 0.0907 0.4182 0.020 Uiso calc R 1 . .
H H3B 1.0790 0.2376 0.4538 0.020 Uiso calc R 1 . .
C C4 0.99151(10) 0.08515(9) 0.18616(7) 0.01235(15) Uani d . 1 . .
H H4A 1.0463 0.0046 0.2055 0.015 Uiso calc R 1 . .
C C5 1.01013(10) 0.11049(9) 0.06296(7) 0.01189(14) Uani d . 1 . .
C C6 1.09657(10) 0.02450(9) -0.00171(7) 0.01299(15) Uani d . 1 . .
H H6A 1.1440 -0.0468 0.0318 0.016 Uiso calc R 1 . .
C C7 1.11247(10) 0.04450(9) -0.11583(8) 0.01293(15) Uani d . 1 . .
H H7A 1.1690 -0.0131 -0.1593 0.016 Uiso calc R 1 . .
C C8 1.04185(10) 0.15252(9) -0.16301(7) 0.01169(14) Uani d . 1 . .
C C9 0.95653(11) 0.24152(9) -0.10131(8) 0.01406(16) Uani d . 1 . .
H H9A 0.9114 0.3138 -0.1351 0.017 Uiso calc R 1 . .
C C10 0.94071(11) 0.21912(9) 0.01268(7) 0.01455(15) Uani d . 1 . .
H H10A 0.8836 0.2768 0.0558 0.017 Uiso calc R 1 . .

loop_
_atom_site_aniso_label
_atom_site_aniso_U_11
_atom_site_aniso_U_22
_atom_site_aniso_U_33
_atom_site_aniso_U_12
_atom_site_aniso_U_13
_atom_site_aniso_U_23
S1 0.01279(8) 0.01716(10) 0.01201(9) -0.00234(7) -0.00105(7) -0.00003(8)
S2 0.01512(9) 0.01748(10) 0.01216(9) -0.00450(7) 0.00056(7) -0.00083(7)
O1 0.0228(3) 0.0179(3) 0.0138(3) 0.0016(3) -0.0017(3) 0.0050(3)
O2 0.0286(4) 0.0219(4) 0.0136(3) 0.0056(3) 0.0052(3) -0.0013(3)
N1 0.0149(3) 0.0152(3) 0.0117(3) -0.0013(3) 0.0008(3) 0.0010(3)
C1 0.0167(4) 0.0169(4) 0.0121(4) -0.0023(3) 0.0021(3) 0.0002(3)
C2 0.0148(4) 0.0183(4) 0.0113(4) -0.0002(3) 0.0016(3) -0.0019(3)
C3 0.0147(4) 0.0236(4) 0.0108(4) -0.0019(3) -0.0012(3) -0.0010(3)
C4 0.0133(3) 0.0137(4) 0.0100(3) 0.0006(3) -0.0004(3) 0.0001(3)
C5 0.0127(3) 0.0127(3) 0.0103(3) 0.0002(3) -0.0003(3) 0.0006(3)
C6 0.0142(4) 0.0128(3) 0.0120(3) 0.0023(3) 0.0001(3) 0.0017(3)
C7 0.0130(3) 0.0134(4) 0.0124(3) 0.0009(3) 0.0007(3) -0.0006(3)
C8 0.0130(3) 0.0131(4) 0.0090(3) -0.0012(3) 0.0005(3) 0.0008(3)
C9 0.0169(4) 0.0130(4) 0.0123(4) 0.0025(3) 0.0000(3) 0.0015(3)
C10 0.0182(4) 0.0139(4) 0.0116(3) 0.0034(3) 0.0007(3) 0.0000(3)

loop_
_atom_type_symbol
_atom_type_description
_atom_type_scat_dispersion_real
_atom_type_scat_dispersion_imag
_atom_type_scat_source
C C 0.0033 0.0016 'International Tables Vol C Tables 4.2.6.8 and 6.1.1.4'
H H 0.0000 0.0000 'International Tables Vol C Tables 4.2.6.8 and 6.1.1.4'
N N 0.0061 0.0033 'International Tables Vol C Tables 4.2.6.8 and 6.1.1.4'
O O 0.0106 0.0060 'International Tables Vol C Tables 4.2.6.8 and 6.1.1.4'
S S 0.1246 0.1234 'International Tables Vol C Tables 4.2.6.8 and 6.1.1.4'

loop_
_geom_angle_atom_site_label_1
_geom_angle_atom_site_label_2
_geom_angle_atom_site_label_3
_geom_angle_site_symmetry_1
_geom_angle_site_symmetry_3
_geom_angle
_geom_angle_publ_flag
C1 S1 C4 . . 98.95(4) ?
C3 S2 C4 . . 99.98(4) ?
O1 N1 O2 . . 123.46(8) ?
O1 N1 C8 . . 118.63(8) ?
O2 N1 C8 . . 117.91(8) ?
C2 C1 S1 . . 114.18(6) ?
C2 C1 H1A . . 108.7 ?
S1 C1 H1A . . 108.7 ?
C2 C1 H1B . . 108.7 ?
S1 C1 H1B . . 108.7 ?
H1A C1 H1B . . 107.6 ?
C3 C2 C1 . . 113.39(8) ?
C3 C2 H2A . . 108.9 ?
C1 C2 H2A . . 108.9 ?
C3 C2 H2B . . 108.9 ?
C1 C2 H2B . . 108.9 ?
H2A C2 H2B . . 107.7 ?
C2 C3 S2 . . 114.47(6) ?
C2 C3 H3A . . 108.6 ?
S2 C3 H3A . . 108.6 ?
C2 C3 H3B . . 108.6 ?
S2 C3 H3B . . 108.6 ?
H3A C3 H3B . . 107.6 ?
C5 C4 S2 . . 107.96(6) ?
C5 C4 S1 . . 108.74(6) ?
S2 C4 S1 . . 113.56(5) ?
C5 C4 H4A . . 108.8 ?
S2 C4 H4A . . 108.8 ?
S1 C4 H4A . . 108.8 ?
C6 C5 C10 . . 119.65(8) ?
C6 C5 C4 . . 119.69(8) ?
C10 C5 C4 . . 120.66(8) ?
C7 C6 C5 . . 120.61(8) ?
C7 C6 H6A . . 119.7 ?
C5 C6 H6A . . 119.7 ?
C8 C7 C6 . . 118.28(8) ?
C8 C7 H7A . . 120.9 ?
C6 C7 H7A . . 120.9 ?
C7 C8 C9 . . 122.91(8) ?
C7 C8 N1 . . 118.23(8) ?
C9 C8 N1 . . 118.85(8) ?
C8 C9 C10 . . 117.95(8) ?
C8 C9 H9A . . 121.0 ?
C10 C9 H9A . . 121.0 ?
C9 C10 C5 . . 120.59(8) ?
C9 C10 H10A . . 119.7 ?
C5 C10 H10A . . 119.7 ?

loop_
_geom_bond_atom_site_label_1
_geom_bond_atom_site_label_2
_geom_bond_site_symmetry_2
_geom_bond_distance
_geom_bond_publ_flag
S1 C1 . 1.8145(9) ?
S1 C4 . 1.8210(9) ?
S2 C3 . 1.8148(10) ?
S2 C4 . 1.8208(9) ?
O1 N1 . 1.2248(10) ?
O2 N1 . 1.2368(11) ?
N1 C8 . 1.4670(11) ?
C1 C2 . 1.5238(13) ?
C1 H1A . 0.9700 ?
C1 H1B . 0.9700 ?
C2 C3 . 1.5210(13) ?
C2 H2A . 0.9700 ?
C2 H2B . 0.9700 ?
C3 H3A . 0.9700 ?
C3 H3B . 0.9700 ?
C4 C5 . 1.5090(12) ?
C4 H4A . 0.9800 ?
C5 C6 . 1.3953(13) ?
C5 C10 . 1.4016(13) ?
C6 C7 . 1.3910(13) ?
C6 H6A . 0.9300 ?
C7 C8 . 1.3855(12) ?
C7 H7A . 0.9300 ?
C8 C9 . 1.3905(13) ?
C9 C10 . 1.3930(13) ?
C9 H9A . 0.9300 ?
C10 H10A . 0.9300 ?

loop_
_geom_hbond_atom_site_label_D
_geom_hbond_atom_site_label_H
_geom_hbond_atom_site_label_A
_geom_hbond_site_symmetry_A
_geom_hbond_distance_DH
_geom_hbond_distance_HA
_geom_hbond_distance_DA
_geom_hbond_angle_DHA
_geom_hbond_publ_flag
C6 H6A O2 2_755 0.93 2.59 3.3346(12) 137 y
C1 H1A Cg1 2_655 0.97 2.60 3.4972(10) 154 y

loop_
_geom_torsion_atom_site_label_1
_geom_torsion_atom_site_label_2
_geom_torsion_atom_site_label_3
_geom_torsion_atom_site_label_4
_geom_torsion_site_symmetry_1
_geom_torsion_site_symmetry_2
_geom_torsion_site_symmetry_3
_geom_torsion_site_symmetry_4
_geom_torsion
_geom_torsion_publ_flag
C4 S1 C1 C2 . . . . 60.04(8) ?
S1 C1 C2 C3 . . . . -66.54(10) ?
C1 C2 C3 S2 . . . . 64.81(10) ?
C4 S2 C3 C2 . . . . -57.45(8) ?
C3 S2 C4 C5 . . . . 179.49(6) ?
C3 S2 C4 S1 . . . . 58.85(6) ?
C1 S1 C4 C5 . . . . -179.95(6) ?
C1 S1 C4 S2 . . . . -59.74(6) ?
S2 C4 C5 C6 . . . . 117.37(8) ?
S1 C4 C5 C6 . . . . -119.01(8) ?
S2 C4 C5 C10 . . . . -63.01(10) ?
S1 C4 C5 C10 . . . . 60.60(10) ?
C10 C5 C6 C7 . . . . -1.01(14) ?
C4 C5 C6 C7 . . . . 178.61(8) ?
C5 C6 C7 C8 . . . . 0.73(13) ?
C6 C7 C8 C9 . . . . 0.18(14) ?
C6 C7 C8 N1 . . . . -178.43(8) ?
O1 N1 C8 C7 . . . . -177.77(8) ?
O2 N1 C8 C7 . . . . 2.17(12) ?
O1 N1 C8 C9 . . . . 3.56(12) ?
O2 N1 C8 C9 . . . . -176.50(9) ?
C7 C8 C9 C10 . . . . -0.79(14) ?
N1 C8 C9 C10 . . . . 177.81(8) ?
C8 C9 C10 C5 . . . . 0.50(14) ?
C6 C5 C10 C9 . . . . 0.38(14) ?
C4 C5 C10 C9 . . . . -179.24(9) ?

loop_
_cod_related_entry_id
_cod_related_entry_database
_cod_related_entry_code
1 ChemSpider 247200
